data_1534353
loop_
_publ_author_name
'Cannillo, E.'
'Giuseppetti, G.'
'Tadini, C.'
'Carobbi, S.G.'

_publ_section_title
;
 The Crystal Structure of Asbecasite
;
_journal_name_full
;
Atti della Accademia Nazionale dei Lincei, Classe di Scienze Fisiche, 
Matematiche e Naturali, Rendiconti, Serie 8 (1, 1946-)
;
_journal_page_first 457
_journal_page_last 467
_journal_volume 46
_journal_year 1969
_chemical_formula_sum 'As6 Be2 Ca3 O20 Si2 Sn0.2 Ti0.8'
_chemical_name_systematic 'Ca3 (Ti.8 Sn.2) ((As3 Si Be O10)2)'
_space_group_IT_number 165
_symmetry_space_group_name_Hall '-P 3 2"c'
_symmetry_space_group_name_H-M 'P -3 c 1'
_cell_angle_alpha 90
_cell_angle_beta 90
_cell_angle_gamma 120
_cell_formula_units_Z 2
_cell_length_a 8.36
_cell_length_b 8.36
_cell_length_c 15.3
_cell_volume 926.050
_citation_journal_id_ASTM AANL8V
_cod_data_source_file Cannillo_AANL8V_1969_1599.cif
_cod_data_source_block As6Be2Ca3O20Si2Sn0.2Ti0.8
_cod_original_cell_volume 926.0503
_cod_database_code 1534353

loop_
_symmetry_equiv_pos_as_xyz
x,y,z
-y,x-y,z
-x+y,-x,z
y,x,-z+1/2
-x,-x+y,-z+1/2
x-y,-y,-z+1/2
-x,-y,-z
y,-x+y,-z
x-y,x,-z
-y,-x,z-1/2
x,x-y,z-1/2
-x+y,y,z-1/2

loop_
_atom_site_label
_atom_site_type_symbol
_atom_site_fract_x
_atom_site_fract_y
_atom_site_fract_z
_atom_site_occupancy
_atom_site_U_iso_or_equiv
O4 O-2 0.3333 0.6667 0.03008 1 0.0
Ti1 Ti+4 0 0 0.25 0.8 0.0
Be1 Be+2 0.3333 0.6667 0.1301 1 0.0
As1 As+3 0.0184 0.29632 0.10361 1 0.0
O2 O-2 0.53703 0.72118 0.17392 1 0.0
O3 O-2 0.59836 0.46997 0.11721 1 0.0
Ca1 Ca+2 0.59205 0.59205 0.75 1 0.0
O1 O-2 0.89326 0.77841 0.17534 1 0.0
Si1 Si+4 0.6667 0.3333 0.0732 1 0.0
Sn1 Sn+4 0 0 0.25 0.2 0.0
